data_2206259
loop_
_publ_author_name
'Zhang, Hui'
'Fang, Liang'
'Yuan, Runzhang'

_publ_section_title
;
 Diaquatetraimidazolecobalt(II) dibromide
;
_journal_issue 7
_journal_name_full 'Acta Crystallographica Section E'
_journal_page_first m1389
_journal_page_last m1390
_journal_paper_doi 10.1107/S1600536805018611
_journal_volume 61
_journal_year 2005
_chemical_formula_iupac '[Co (C3 H4 N2)4 (H2 O)2] Br2'
_chemical_formula_moiety 'C12 H20 Co N8 O2 2+, 2Br -'
_chemical_formula_sum 'C12 H20 Br2 Co N8 O2'
_chemical_formula_weight 527.11
_chemical_name_systematic
;
Diaquatetraimidazolecobalt(II) dibromide
;
_space_group_IT_number 15
_symmetry_cell_setting monoclinic
_symmetry_space_group_name_Hall '-C 2yc'
_symmetry_space_group_name_H-M 'C 1 2/c 1'
_atom_sites_solution_hydrogens geom
_atom_sites_solution_primary direct
_atom_sites_solution_secondary difmap
_cell_angle_alpha 90.00
_cell_angle_beta 109.869(3)
_cell_angle_gamma 90.00
_cell_formula_units_Z 4
_cell_length_a 12.6213(18)
_cell_length_b 11.2582(16)
_cell_length_c 14.291(2)
_cell_measurement_reflns_used 12889
_cell_measurement_temperature 223(2)
_cell_measurement_theta_max 28.33
_cell_measurement_theta_min 2.49
_cell_volume 1909.8(5)
_computing_cell_refinement 'SAINT (Bruker, 1998)'
_computing_data_collection 'SMART (Bruker, 1998)'
_computing_data_reduction SAINT
_computing_molecular_graphics
;
ORTEP-3 (Farrugia, 1997) and DIAMOND (Brandenburg & Berndt, 1999)
;
_computing_publication_material SHELXTL
_computing_structure_refinement SHELXTL
_computing_structure_solution 'SHELXTL (Sheldrick, 1997)'
_diffrn_ambient_temperature 223(2)
_diffrn_measured_fraction_theta_full 0.997
_diffrn_measured_fraction_theta_max 0.997
_diffrn_measurement_device_type 'Bruker AXS APEX CCD'
_diffrn_measurement_method \w
_diffrn_radiation_monochromator graphite
_diffrn_radiation_source 'fine-focus sealed tube'
_diffrn_radiation_type MoK\a
_diffrn_radiation_wavelength 0.71073
_diffrn_reflns_av_R_equivalents 0.0296
_diffrn_reflns_av_sigmaI/netI 0.0222
_diffrn_reflns_limit_h_max 16
_diffrn_reflns_limit_h_min -16
_diffrn_reflns_limit_k_max 14
_diffrn_reflns_limit_k_min -14
_diffrn_reflns_limit_l_max 18
_diffrn_reflns_limit_l_min -18
_diffrn_reflns_number 12889
_diffrn_reflns_theta_full 28.33
_diffrn_reflns_theta_max 28.33
_diffrn_reflns_theta_min 2.49
_diffrn_standards_number 0
_exptl_absorpt_coefficient_mu 5.107
_exptl_absorpt_correction_T_max 0.38
_exptl_absorpt_correction_T_min 0.24
_exptl_absorpt_correction_type multi-scan
_exptl_absorpt_process_details '(SADABS in SAINT; Bruker 1998)'
_exptl_crystal_colour pink
_exptl_crystal_density_diffrn 1.833
_exptl_crystal_density_method 'not measured'
_exptl_crystal_description prism
_exptl_crystal_F_000 1044
_exptl_crystal_size_max 0.30
_exptl_crystal_size_mid 0.25
_exptl_crystal_size_min 0.19
_refine_diff_density_max 0.319
_refine_diff_density_min -0.457
_refine_ls_extinction_method none
_refine_ls_goodness_of_fit_ref 1.085
_refine_ls_hydrogen_treatment mixed
_refine_ls_matrix_type full
_refine_ls_number_parameters 121
_refine_ls_number_reflns 2377
_refine_ls_number_restraints 0
_refine_ls_restrained_S_all 1.085
_refine_ls_R_factor_all 0.0252
_refine_ls_R_factor_gt 0.0209
_refine_ls_shift/su_max 0.000
_refine_ls_shift/su_mean 0.000
_refine_ls_structure_factor_coef Fsqd
_refine_ls_weighting_details 'calc w = 1/[\s^2^(Fo^2^)+(0.0204P)^2^+1.4558P] where P = (Fo^2^+2Fc^2^)/3'
_refine_ls_weighting_scheme calc
_refine_ls_wR_factor_gt 0.0487
_refine_ls_wR_factor_ref 0.0500
_reflns_number_gt 2121
_reflns_number_total 2377
_reflns_threshold_expression I>2\s(I)
_cod_data_source_file om6244.cif
_cod_data_source_block I
_cod_original_cell_volume 1909.7(5)
_cod_original_sg_symbol_Hall '-C 2yc '
_cod_original_sg_symbol_H-M 'C 2/c'
_cod_database_code 2206259
_cod_database_fobs_code 2206259

loop_
_symmetry_equiv_pos_as_xyz
'x, y, z'
'-x, y, -z+1/2'
'x+1/2, y+1/2, z'
'-x+1/2, y+1/2, -z+1/2'
'-x, -y, -z'
'x, -y, z-1/2'
'-x+1/2, -y+1/2, -z'
'x+1/2, -y+1/2, z-1/2'

loop_
_atom_site_label
_atom_site_fract_x
_atom_site_fract_y
_atom_site_fract_z
_atom_site_U_iso_or_equiv
_atom_site_adp_type
_atom_site_calc_flag
_atom_site_refinement_flags
_atom_site_occupancy
_atom_site_type_symbol
Co1 0.2500 0.2500 0.5000 0.01799(8) Uani d S 1 Co
Br1 0.091545(16) 0.841575(15) 0.424733(14) 0.02899(7) Uani d . 1 Br
N1 0.23556(12) 0.19848(13) 0.35015(10) 0.0224(3) Uani d . 1 N
N2 0.12210(12) 0.37761(13) 0.44040(11) 0.0225(3) Uani d . 1 N
N3 0.25328(14) 0.20284(15) 0.20214(11) 0.0309(3) Uani d . 1 N
H3 0.2748 0.2250 0.1539 0.037 Uiso calc R 1 H
N4 0.03271(14) 0.54726(14) 0.40045(12) 0.0316(4) Uani d . 1 N
H4 0.0198 0.6224 0.3980 0.038 Uiso calc R 1 H
C5 0.17302(15) 0.10756(16) 0.29228(13) 0.0263(4) Uani d . 1 C
H5 0.1301 0.0531 0.3129 0.032 Uiso calc R 1 H
C6 0.18363(17) 0.10958(17) 0.20087(14) 0.0308(4) Uani d . 1 C
H6 0.1503 0.0580 0.1482 0.037 Uiso calc R 1 H
C7 0.28206(16) 0.25358(17) 0.29232(14) 0.0283(4) Uani d . 1 C
H7 0.3290 0.3194 0.3117 0.034 Uiso calc R 1 H
C8 0.12905(16) 0.49382(16) 0.45272(15) 0.0290(4) Uani d . 1 C
H8 0.1930 0.5335 0.4928 0.035 Uiso calc R 1 H
C9 -0.04161(16) 0.46135(18) 0.35164(15) 0.0334(4) Uani d . 1 C
H9 -0.1156 0.4722 0.3098 0.040 Uiso calc R 1 H
C10 0.01404(16) 0.35711(16) 0.37628(14) 0.0285(4) Uani d . 1 C
H10 -0.0159 0.2828 0.3535 0.034 Uiso calc R 1 H
O1 0.12216(12) 0.12080(12) 0.49856(11) 0.0289(3) Uani d . 1 O
H1 0.067(2) 0.138(2) 0.5134(17) 0.035 Uiso d . 1 H
H2 0.1149(19) 0.056(2) 0.4817(17) 0.035 Uiso d . 1 H

loop_
_atom_site_aniso_label
_atom_site_aniso_U_11
_atom_site_aniso_U_22
_atom_site_aniso_U_33
_atom_site_aniso_U_12
_atom_site_aniso_U_13
_atom_site_aniso_U_23
Co1 0.02037(15) 0.01513(15) 0.02075(15) 0.00013(12) 0.00997(12) -0.00093(11)
Br1 0.03111(11) 0.02206(10) 0.04069(12) -0.00521(7) 0.02115(8) -0.00743(7)
N1 0.0252(7) 0.0223(7) 0.0218(7) 0.0012(6) 0.0107(6) 0.0001(6)
N2 0.0227(7) 0.0200(7) 0.0257(7) 0.0005(6) 0.0094(6) -0.0016(6)
N3 0.0398(9) 0.0352(9) 0.0235(8) 0.0025(7) 0.0181(7) 0.0044(7)
N4 0.0335(8) 0.0180(7) 0.0444(9) 0.0062(6) 0.0149(7) 0.0030(7)
C5 0.0320(9) 0.0227(8) 0.0248(9) -0.0035(7) 0.0103(7) -0.0008(7)
C6 0.0397(11) 0.0276(9) 0.0239(9) 0.0012(8) 0.0094(8) -0.0022(7)
C7 0.0321(9) 0.0262(9) 0.0298(9) -0.0031(8) 0.0145(7) 0.0011(7)
C8 0.0260(9) 0.0221(9) 0.0388(10) -0.0015(7) 0.0108(8) -0.0045(7)
C9 0.0268(9) 0.0319(10) 0.0362(10) 0.0051(8) 0.0039(8) 0.0012(8)
C10 0.0278(9) 0.0224(9) 0.0322(9) -0.0017(7) 0.0063(8) -0.0029(7)
O1 0.0296(7) 0.0194(6) 0.0461(8) -0.0044(5) 0.0236(6) -0.0073(6)

loop_
_atom_type_symbol
_atom_type_description
_atom_type_scat_dispersion_real
_atom_type_scat_dispersion_imag
_atom_type_scat_source
C C 0.0033 0.0016 'International Tables Vol C Tables 4.2.6.8 and 6.1.1.4'
H H 0.0000 0.0000 'International Tables Vol C Tables 4.2.6.8 and 6.1.1.4'
N N 0.0061 0.0033 'International Tables Vol C Tables 4.2.6.8 and 6.1.1.4'
Co Co 0.3494 0.9721 'International Tables Vol C Tables 4.2.6.8 and 6.1.1.4'
Br Br -0.2901 2.4595 'International Tables Vol C Tables 4.2.6.8 and 6.1.1.4'
O O 0.0106 0.0060 'International Tables Vol C Tables 4.2.6.8 and 6.1.1.4'

loop_
_geom_angle_atom_site_label_1
_geom_angle_atom_site_label_2
_geom_angle_atom_site_label_3
_geom_angle_site_symmetry_1
_geom_angle_site_symmetry_3
_geom_angle
_geom_angle_publ_flag
N2 Co1 N2 . 7_556 180.00(8) ?
N2 Co1 N1 . . 89.28(5) yes
N2 Co1 N1 7_556 . 90.72(5) ?
N2 Co1 N1 . 7_556 90.72(5) ?
N2 Co1 N1 7_556 7_556 89.28(5) ?
N1 Co1 N1 . 7_556 180.0 ?
N2 Co1 O1 . 7_556 90.68(6) ?
N2 Co1 O1 7_556 7_556 89.32(6) ?
N1 Co1 O1 . 7_556 90.08(5) ?
N1 Co1 O1 7_556 7_556 89.92(5) ?
N2 Co1 O1 . . 89.32(6) yes
N2 Co1 O1 7_556 . 90.68(6) ?
N1 Co1 O1 . . 89.92(5) yes
N1 Co1 O1 7_556 . 90.08(5) ?
O1 Co1 O1 7_556 . 180.00(7) ?
C7 N1 C5 . . 104.97(14) ?
C7 N1 Co1 . . 125.97(12) ?
C5 N1 Co1 . . 128.97(12) ?
C8 N2 C10 . . 105.10(15) ?
C8 N2 Co1 . . 127.86(13) ?
C10 N2 Co1 . . 126.98(12) ?
C7 N3 C6 . . 107.64(15) ?
C7 N3 H3 . . 126.2 ?
C6 N3 H3 . . 126.2 ?
C8 N4 C9 . . 107.71(16) ?
C8 N4 H4 . . 126.1 ?
C9 N4 H4 . . 126.1 ?
C6 C5 N1 . . 109.89(16) ?
C6 C5 H5 . . 125.1 ?
N1 C5 H5 . . 125.1 ?
C5 C6 N3 . . 105.87(16) ?
C5 C6 H6 . . 127.1 ?
N3 C6 H6 . . 127.1 ?
N1 C7 N3 . . 111.62(16) ?
N1 C7 H7 . . 124.2 ?
N3 C7 H7 . . 124.2 ?
N2 C8 N4 . . 111.46(17) ?
N2 C8 H8 . . 124.3 ?
N4 C8 H8 . . 124.3 ?
C10 C9 N4 . . 106.06(16) ?
C10 C9 H9 . . 127.0 ?
N4 C9 H9 . . 127.0 ?
C9 C10 N2 . . 109.67(16) ?
C9 C10 H10 . . 125.2 ?
N2 C10 H10 . . 125.2 ?
Co1 O1 H1 . . 122.1(16) ?
Co1 O1 H2 . . 130.7(17) ?
H1 O1 H2 . . 107(2) yes

loop_
_geom_bond_atom_site_label_1
_geom_bond_atom_site_label_2
_geom_bond_site_symmetry_2
_geom_bond_distance
_geom_bond_publ_flag
Co1 N2 . 2.1120(15) yes
Co1 N2 7_556 2.1120(15) ?
Co1 N1 . 2.1657(14) yes
Co1 N1 7_556 2.1657(14) ?
Co1 O1 7_556 2.1672(13) ?
Co1 O1 . 2.1672(13) yes
N1 C7 . 1.320(2) ?
N1 C5 . 1.382(2) ?
N2 C8 . 1.319(2) ?
N2 C10 . 1.380(2) ?
N3 C7 . 1.342(2) ?
N3 C6 . 1.366(3) ?
N3 H3 . 0.8600 ?
N4 C8 . 1.335(2) ?
N4 C9 . 1.363(3) ?
N4 H4 . 0.8600 ?
C5 C6 . 1.358(2) ?
C5 H5 . 0.9300 ?
C6 H6 . 0.9300 ?
C7 H7 . 0.9300 ?
C8 H8 . 0.9300 ?
C9 C10 . 1.351(3) ?
C9 H9 . 0.9300 ?
C10 H10 . 0.9300 ?
O1 H1 . 0.82(2) yes
O1 H2 . 0.76(2) yes

loop_
_geom_hbond_atom_site_label_D
_geom_hbond_atom_site_label_H
_geom_hbond_atom_site_label_A
_geom_hbond_site_symmetry_A
_geom_hbond_distance_DH
_geom_hbond_distance_HA
_geom_hbond_distance_DA
_geom_hbond_angle_DHA
_geom_hbond_publ_flag
O1 H2 Br1 1_545 0.76(2) 2.54(3) 3.2965(14) 180(2) yes
O1 H1 Br1 5_566 0.82(2) 2.46(2) 3.2659(14) 170(2) yes
N4 H4 Br1 . 0.86 2.61 3.3875(16) 151 yes
N3 H3 Br1 4_545 0.86 2.67 3.4607(16) 154 yes
